data_7007699
loop_
_publ_author_name
'Cadierno, Victorio'
'D\'iez, Josefina'
'Garc\'ia-Alvarez, Joaqu\'in'
'Gimeno, Jos\'e'
'Nebra, Noel'
'Rubio-Garc\'ia, Javier'

_publ_section_title
;
 Synthesis and reactivity studies of palladium(II) complexes containing
 the N-phosphorylated iminophosphorane-phosphine ligands
 Ph2PCH2P{=NP(=O)(OR)2}Ph2 (R=Et, Ph): application to the catalytic
 synthesis of 2,3-dimethylfuran.
;
_journal_issue 47
_journal_name_full 'Dalton transactions (Cambridge, England : 2003)'
_journal_page_first 5593
_journal_page_last 5604
_journal_paper_doi 10.1039/b609359k
_journal_year 2006
_chemical_compound_source synthesis
_chemical_formula_moiety 'C58 H64 Cl2 N2 O6 P6 Pd1'
_chemical_formula_sum 'C58 H64 Cl2 N2 O6 P6 Pd'
_chemical_formula_weight 1248.23
_chemical_name_systematic
;
?
;
_space_group_IT_number 2
_symmetry_cell_setting triclinic
_symmetry_Int_Tables_number 2
_symmetry_space_group_name_Hall '-P 1'
_symmetry_space_group_name_H-M 'P -1'
_atom_sites_solution_hydrogens geom
_atom_sites_solution_primary direct
_atom_sites_solution_secondary difmap
_audit_creation_method SHELXL-97
_cell_angle_alpha 102.3320(10)
_cell_angle_beta 98.4270(10)
_cell_angle_gamma 109.9560(10)
_cell_formula_units_Z 1
_cell_length_a 9.5971(2)
_cell_length_b 9.9089(2)
_cell_length_c 17.5208(4)
_cell_measurement_reflns_used 4586
_cell_measurement_temperature 200(2)
_cell_measurement_theta_max 70
_cell_measurement_theta_min 2
_cell_volume 1485.66(6)
_computing_cell_refinement 'HKL Scalepack (Otwinowski & Minor 1997)'
_computing_data_collection 'Collect (Nonius BV, 1997-2000)'
_computing_data_reduction 'HKL Denzo and Scalepack (Otwinowski & Minor 1997)'
_computing_molecular_graphics 'PLATON (Spek, 2005)'
_computing_publication_material 'SHELXL-97 (Sheldrick, 1997)'
_computing_structure_refinement 'SHELXL-97 (Sheldrick, 1997)'
_computing_structure_solution 'DIRDIF-99 (Beurskens, 1999)'
_diffrn_ambient_temperature 200(2)
_diffrn_detector_area_resol_mean 9
_diffrn_measured_fraction_theta_full 0.969
_diffrn_measured_fraction_theta_max 0.969
_diffrn_measurement_device '95 mm CCD camera on \k-goniostat'
_diffrn_measurement_device_type KappaCCD
_diffrn_measurement_method '\f and \w scan'
_diffrn_radiation_monochromator 'horizontally mounted graphite crystal'
_diffrn_radiation_source 'fine-focus sealed tube'
_diffrn_radiation_type CuK\a
_diffrn_radiation_wavelength 1.5418
_diffrn_reflns_av_R_equivalents 0.0461
_diffrn_reflns_av_sigmaI/netI 0.0381
_diffrn_reflns_limit_h_max 11
_diffrn_reflns_limit_h_min -11
_diffrn_reflns_limit_k_max 11
_diffrn_reflns_limit_k_min -11
_diffrn_reflns_limit_l_max 21
_diffrn_reflns_limit_l_min 0
_diffrn_reflns_number 9981
_diffrn_reflns_theta_full 70.02
_diffrn_reflns_theta_max 70.02
_diffrn_reflns_theta_min 2.66
_diffrn_standards_number 0
_exptl_absorpt_coefficient_mu 5.276
_exptl_absorpt_correction_T_max 1.080
_exptl_absorpt_correction_T_min 0.900
_exptl_absorpt_correction_type multi-scan
_exptl_absorpt_process_details
;
'SORTAV (R.H. Blessing, Acta Cryst. (1995), A51, 33-38)'
;
_exptl_crystal_colour yellow
_exptl_crystal_density_diffrn 1.395
_exptl_crystal_density_method 'not measured'
_exptl_crystal_description prism
_exptl_crystal_F_000 644
_exptl_crystal_size_max 0.25
_exptl_crystal_size_mid 0.07
_exptl_crystal_size_min 0.07
_refine_diff_density_max 0.780
_refine_diff_density_min -0.834
_refine_diff_density_rms 0.121
_refine_ls_extinction_method none
_refine_ls_goodness_of_fit_ref 1.105
_refine_ls_hydrogen_treatment constr
_refine_ls_matrix_type full
_refine_ls_number_parameters 342
_refine_ls_number_reflns 5470
_refine_ls_number_restraints 0
_refine_ls_restrained_S_all 1.105
_refine_ls_R_factor_all 0.0451
_refine_ls_R_factor_gt 0.0374
_refine_ls_shift/su_max 0.000
_refine_ls_shift/su_mean 0.000
_refine_ls_structure_factor_coef Fsqd
_refine_ls_weighting_details 'calc w=1/[\s^2^(Fo^2^)+(0.0899P)^2^+1.2057P] where P=(Fo^2^+2Fc^2^)/3'
_refine_ls_weighting_scheme calc
_refine_ls_wR_factor_gt 0.1072
_refine_ls_wR_factor_ref 0.1376
_reflns_number_gt 4989
_reflns_number_total 5470
_reflns_threshold_expression >2sigma(I)
_cod_data_source_file b609359k.txt
_cod_data_source_block 7
_cod_depositor_comments
;
The following automatic conversions were performed:
'_symmetry_cell_setting' value 'Triclinic' changed to 'triclinic'
according to '/home/saulius/struct/CIF-dictionaries/cif_core.dic'
dictionary named 'cif_core.dic' version 2.4.1 from 2010-06-29.

Automatic conversion script
Id: cif_fix_enum 1527 2010-12-29 10:47:43Z saulius 
;
_cod_original_cell_volume 1485.66(5)
_cod_database_code 7007699

loop_
_symmetry_equiv_pos_as_xyz
'x, y, z'
'-x, -y, -z'

loop_
_atom_site_label
_atom_site_type_symbol
_atom_site_fract_x
_atom_site_fract_y
_atom_site_fract_z
_atom_site_U_iso_or_equiv
_atom_site_adp_type
_atom_site_occupancy
_atom_site_symmetry_multiplicity
_atom_site_calc_flag
_atom_site_refinement_flags
_atom_site_disorder_assembly
_atom_site_disorder_group
C1 C 0.0568(4) 0.8906(4) 0.17996(19) 0.0249(6) Uani 1 1 d . . .
H1A H -0.0447 0.8139 0.1495 0.030 Uiso 1 1 calc R . .
H1B H 0.1155 0.8371 0.2023 0.030 Uiso 1 1 calc R . .
C2 C 0.4782(5) 1.1544(6) 0.4263(3) 0.0573(12) Uani 1 1 d . . .
H2A H 0.5553 1.1129 0.4139 0.069 Uiso 1 1 calc R . .
H2B H 0.4344 1.1751 0.3774 0.069 Uiso 1 1 calc R . .
C3 C 0.5492(10) 1.2901(8) 0.4904(5) 0.123(3) Uani 1 1 d . . .
H3A H 0.4805 1.3439 0.4935 0.185 Uiso 1 1 calc R . .
H3B H 0.6447 1.3528 0.4805 0.185 Uiso 1 1 calc R . .
H3C H 0.5712 1.2666 0.5413 0.185 Uiso 1 1 calc R . .
C4 C 0.0129(10) 0.7327(8) 0.4293(6) 0.127(4) Uani 1 1 d . . .
H4A H -0.0542 0.7028 0.3750 0.152 Uiso 1 1 calc R . .
H4B H 0.0763 0.6720 0.4267 0.152 Uiso 1 1 calc R . .
C5 C -0.0776(10) 0.6928(8) 0.4797(5) 0.117(3) Uani 1 1 d . . .
H5A H -0.0156 0.6935 0.5296 0.175 Uiso 1 1 calc R . .
H5B H -0.1558 0.5920 0.4540 0.175 Uiso 1 1 calc R . .
H5C H -0.1269 0.7639 0.4920 0.175 Uiso 1 1 calc R . .
C6 C 0.2139(4) 0.8208(4) 0.05878(19) 0.0268(7) Uani 1 1 d . . .
C7 C 0.1599(4) 0.6771(4) 0.0669(2) 0.0315(7) Uani 1 1 d . . .
H7 H 0.0860 0.6502 0.0973 0.038 Uiso 1 1 calc R . .
C8 C 0.2143(5) 0.5714(4) 0.0301(2) 0.0395(8) Uani 1 1 d . . .
H8 H 0.1778 0.4729 0.0358 0.047 Uiso 1 1 calc R . .
C9 C 0.3212(4) 0.6114(5) -0.0141(2) 0.0420(9) Uani 1 1 d . . .
H9 H 0.3587 0.5400 -0.0386 0.050 Uiso 1 1 calc R . .
C10 C 0.3743(4) 0.7530(4) -0.0234(2) 0.0399(9) Uani 1 1 d . . .
H10 H 0.4478 0.7791 -0.0543 0.048 Uiso 1 1 calc R . .
C11 C 0.3202(4) 0.8573(4) 0.0123(2) 0.0332(7) Uani 1 1 d . . .
H11 H 0.3558 0.9547 0.0053 0.040 Uiso 1 1 calc R . .
C12 C 0.3324(4) 1.1165(4) 0.16616(18) 0.0266(7) Uani 1 1 d . . .
C13 C 0.3557(4) 1.2659(4) 0.1804(2) 0.0320(7) Uani 1 1 d . . .
H13 H 0.2760 1.2938 0.1593 0.038 Uiso 1 1 calc R . .
C14 C 0.4956(5) 1.3760(4) 0.2257(2) 0.0442(9) Uani 1 1 d . . .
H14 H 0.5112 1.4788 0.2358 0.053 Uiso 1 1 calc R . .
C15 C 0.6130(5) 1.3344(5) 0.2562(3) 0.0492(10) Uani 1 1 d . . .
H15 H 0.7090 1.4092 0.2865 0.059 Uiso 1 1 calc R . .
C16 C 0.5901(4) 1.1864(5) 0.2425(2) 0.0439(9) Uani 1 1 d . . .
H16 H 0.6700 1.1585 0.2632 0.053 Uiso 1 1 calc R . .
C17 C 0.4509(4) 1.0780(4) 0.1987(2) 0.0345(8) Uani 1 1 d . . .
H17 H 0.4349 0.9754 0.1903 0.041 Uiso 1 1 calc R . .
C18 C -0.1700(4) 0.9148(4) 0.2696(2) 0.0283(7) Uani 1 1 d . . .
C19 C -0.2888(4) 0.8338(4) 0.2020(2) 0.0349(8) Uani 1 1 d . . .
H19 H -0.2691 0.8218 0.1499 0.042 Uiso 1 1 calc R . .
C20 C -0.4376(4) 0.7699(5) 0.2107(2) 0.0404(8) Uani 1 1 d . . .
H20 H -0.5185 0.7116 0.1644 0.049 Uiso 1 1 calc R . .
C21 C -0.4680(5) 0.7908(5) 0.2859(3) 0.0442(9) Uani 1 1 d . . .
H21 H -0.5696 0.7489 0.2914 0.053 Uiso 1 1 calc R . .
C22 C -0.3496(5) 0.8731(5) 0.3532(2) 0.0464(10) Uani 1 1 d . . .
H22 H -0.3701 0.8872 0.4051 0.056 Uiso 1 1 calc R . .
C23 C -0.2011(4) 0.9351(4) 0.3455(2) 0.0378(8) Uani 1 1 d . . .
H23 H -0.1204 0.9916 0.3920 0.045 Uiso 1 1 calc R . .
C24 C 0.0411(4) 1.1879(4) 0.24913(19) 0.0268(7) Uani 1 1 d . . .
C25 C -0.0453(4) 1.1968(4) 0.1811(2) 0.0311(7) Uani 1 1 d . . .
H25 H -0.1157 1.1081 0.1418 0.037 Uiso 1 1 calc R . .
C26 C -0.0285(5) 1.3359(4) 0.1706(2) 0.0395(8) Uani 1 1 d . . .
H26 H -0.0852 1.3425 0.1233 0.047 Uiso 1 1 calc R . .
C27 C 0.0708(5) 1.4651(4) 0.2290(2) 0.0416(9) Uani 1 1 d . . .
H27 H 0.0811 1.5602 0.2220 0.050 Uiso 1 1 calc R . .
C28 C 0.1549(4) 1.4562(4) 0.2974(2) 0.0377(8) Uani 1 1 d . . .
H28 H 0.2220 1.5452 0.3376 0.045 Uiso 1 1 calc R . .
C29 C 0.1418(4) 1.3177(4) 0.3077(2) 0.0352(8) Uani 1 1 d . . .
H29 H 0.2010 1.3115 0.3543 0.042 Uiso 1 1 calc R . .
Cl1 Cl 0.20744(9) 1.19216(9) -0.00997(5) 0.0326(2) Uani 1 1 d . . .
N1 N 0.1421(3) 1.0449(3) 0.34681(16) 0.0303(6) Uani 1 1 d . . .
O1 O 0.2231(3) 0.8149(3) 0.32683(16) 0.0402(6) Uani 1 1 d . . .
O2 O 0.3593(3) 1.0472(3) 0.44894(16) 0.0430(6) Uani 1 1 d . . .
O3 O 0.1104(3) 0.8814(3) 0.44533(16) 0.0456(7) Uani 1 1 d . . .
P1 P 0.15232(9) 0.96731(9) 0.10636(4) 0.02242(19) Uani 1 1 d . . .
P2 P 0.02588(9) 1.00997(9) 0.26550(5) 0.0246(2) Uani 1 1 d . . .
P3 P 0.20726(10) 0.93832(10) 0.38440(5) 0.0289(2) Uani 1 1 d . . .
Pd1 Pd 0.0000 1.0000 0.0000 0.02203(13) Uani 1 2 d S . .

loop_
_atom_site_aniso_label
_atom_site_aniso_U_11
_atom_site_aniso_U_22
_atom_site_aniso_U_33
_atom_site_aniso_U_23
_atom_site_aniso_U_13
_atom_site_aniso_U_12
C1 0.0285(16) 0.0241(15) 0.0236(15) 0.0071(12) 0.0101(12) 0.0100(13)
C2 0.039(2) 0.066(3) 0.050(3) 0.015(2) 0.0092(19) 0.001(2)
C3 0.137(7) 0.064(4) 0.106(6) 0.007(4) 0.043(5) -0.033(4)
C4 0.157(7) 0.064(4) 0.200(9) 0.064(5) 0.143(8) 0.035(4)
C5 0.157(8) 0.056(4) 0.110(6) 0.016(4) 0.071(6) -0.004(4)
C6 0.0266(16) 0.0274(16) 0.0238(15) 0.0026(13) 0.0023(12) 0.0118(13)
C7 0.0350(19) 0.0257(17) 0.0319(17) 0.0061(14) 0.0068(14) 0.0112(14)
C8 0.049(2) 0.0272(18) 0.042(2) 0.0044(16) 0.0047(17) 0.0208(16)
C9 0.037(2) 0.044(2) 0.041(2) -0.0063(17) 0.0060(16) 0.0229(17)
C10 0.036(2) 0.039(2) 0.039(2) -0.0005(16) 0.0146(16) 0.0133(16)
C11 0.0329(18) 0.0295(18) 0.0342(18) 0.0040(14) 0.0137(14) 0.0091(14)
C12 0.0316(17) 0.0238(16) 0.0211(15) 0.0029(12) 0.0067(13) 0.0087(13)
C13 0.0338(18) 0.0343(18) 0.0276(16) 0.0093(14) 0.0123(14) 0.0102(15)
C14 0.049(2) 0.0254(18) 0.043(2) 0.0006(16) 0.0082(18) 0.0032(16)
C15 0.037(2) 0.049(2) 0.040(2) 0.0015(18) 0.0014(17) -0.0001(18)
C16 0.034(2) 0.051(2) 0.038(2) 0.0067(18) 0.0022(16) 0.0125(18)
C17 0.0365(19) 0.0354(19) 0.0316(18) 0.0087(15) 0.0047(15) 0.0158(15)
C18 0.0361(18) 0.0265(16) 0.0293(16) 0.0114(13) 0.0143(14) 0.0156(14)
C19 0.038(2) 0.0360(19) 0.0305(18) 0.0095(15) 0.0097(15) 0.0132(16)
C20 0.0323(19) 0.041(2) 0.044(2) 0.0106(17) 0.0058(16) 0.0116(16)
C21 0.038(2) 0.045(2) 0.061(3) 0.023(2) 0.0253(19) 0.0178(18)
C22 0.055(3) 0.055(3) 0.038(2) 0.0163(19) 0.0253(19) 0.025(2)
C23 0.038(2) 0.044(2) 0.0323(18) 0.0084(16) 0.0145(15) 0.0152(17)
C24 0.0301(17) 0.0258(16) 0.0264(16) 0.0076(13) 0.0127(13) 0.0104(13)
C25 0.0361(18) 0.0274(17) 0.0307(17) 0.0072(14) 0.0095(14) 0.0134(14)
C26 0.051(2) 0.036(2) 0.0322(18) 0.0113(16) 0.0052(16) 0.0196(17)
C27 0.062(3) 0.0273(18) 0.039(2) 0.0108(16) 0.0143(18) 0.0186(17)
C28 0.048(2) 0.0247(17) 0.0322(18) 0.0019(14) 0.0089(16) 0.0080(15)
C29 0.046(2) 0.0347(19) 0.0250(17) 0.0088(14) 0.0078(15) 0.0154(16)
Cl1 0.0320(4) 0.0329(4) 0.0272(4) 0.0121(3) 0.0064(3) 0.0038(3)
N1 0.0349(15) 0.0292(15) 0.0253(14) 0.0050(11) 0.0078(12) 0.0120(12)
O1 0.0482(16) 0.0372(14) 0.0393(14) 0.0086(12) 0.0093(12) 0.0233(12)
O2 0.0381(15) 0.0431(15) 0.0363(14) 0.0116(12) -0.0032(11) 0.0066(12)
O3 0.0554(17) 0.0413(15) 0.0379(14) 0.0170(12) 0.0213(13) 0.0085(13)
P1 0.0259(4) 0.0228(4) 0.0194(4) 0.0065(3) 0.0060(3) 0.0099(3)
P2 0.0307(4) 0.0229(4) 0.0210(4) 0.0056(3) 0.0078(3) 0.0112(3)
P3 0.0321(5) 0.0290(4) 0.0245(4) 0.0082(3) 0.0058(3) 0.0106(4)
Pd1 0.0258(2) 0.0218(2) 0.01938(19) 0.00638(13) 0.00646(13) 0.00948(14)

loop_
_atom_type_symbol
_atom_type_description
_atom_type_scat_dispersion_real
_atom_type_scat_dispersion_imag
_atom_type_scat_source
C C 0.0181 0.0091 'International Tables Vol C Tables 4.2.6.8 and 6.1.1.4'
H H 0.0000 0.0000 'International Tables Vol C Tables 4.2.6.8 and 6.1.1.4'
Cl Cl 0.3639 0.7018 'International Tables Vol C Tables 4.2.6.8 and 6.1.1.4'
N N 0.0311 0.0180 'International Tables Vol C Tables 4.2.6.8 and 6.1.1.4'
O O 0.0492 0.0322 'International Tables Vol C Tables 4.2.6.8 and 6.1.1.4'
P P 0.2955 0.4335 'International Tables Vol C Tables 4.2.6.8 and 6.1.1.4'
Pd Pd 0.1215 3.9337 'International Tables Vol C Tables 4.2.6.8 and 6.1.1.4'

loop_
_geom_angle_atom_site_label_1
_geom_angle_atom_site_label_2
_geom_angle_atom_site_label_3
_geom_angle
_geom_angle_site_symmetry_1
_geom_angle_site_symmetry_3
_geom_angle_publ_flag
P2 C1 P1 121.90(18) . . ?
P2 C1 H1A 106.9 . . ?
P1 C1 H1A 106.9 . . ?
P2 C1 H1B 106.9 . . ?
P1 C1 H1B 106.9 . . ?
H1A C1 H1B 106.7 . . ?
C3 C2 O2 109.9(4) . . ?
C3 C2 H2A 109.7 . . ?
O2 C2 H2A 109.7 . . ?
C3 C2 H2B 109.7 . . ?
O2 C2 H2B 109.7 . . ?
H2A C2 H2B 108.2 . . ?
C2 C3 H3A 109.5 . . ?
C2 C3 H3B 109.5 . . ?
H3A C3 H3B 109.5 . . ?
C2 C3 H3C 109.5 . . ?
H3A C3 H3C 109.5 . . ?
H3B C3 H3C 109.5 . . ?
C5 C4 O3 119.5(7) . . ?
C5 C4 H4A 107.5 . . ?
O3 C4 H4A 107.5 . . ?
C5 C4 H4B 107.5 . . ?
O3 C4 H4B 107.5 . . ?
H4A C4 H4B 107.0 . . ?
C4 C5 H5A 109.5 . . ?
C4 C5 H5B 109.5 . . ?
H5A C5 H5B 109.5 . . ?
C4 C5 H5C 109.5 . . ?
H5A C5 H5C 109.5 . . ?
H5B C5 H5C 109.5 . . ?
C7 C6 C11 119.1(3) . . ?
C7 C6 P1 123.1(3) . . ?
C11 C6 P1 117.8(3) . . ?
C6 C7 C8 120.1(3) . . ?
C6 C7 H7 119.9 . . ?
C8 C7 H7 119.9 . . ?
C9 C8 C7 119.5(4) . . ?
C9 C8 H8 120.3 . . ?
C7 C8 H8 120.3 . . ?
C10 C9 C8 121.0(3) . . ?
C10 C9 H9 119.5 . . ?
C8 C9 H9 119.5 . . ?
C9 C10 C11 119.6(3) . . ?
C9 C10 H10 120.2 . . ?
C11 C10 H10 120.2 . . ?
C10 C11 C6 120.7(3) . . ?
C10 C11 H11 119.7 . . ?
C6 C11 H11 119.7 . . ?
C13 C12 C17 118.9(3) . . ?
C13 C12 P1 122.2(3) . . ?
C17 C12 P1 118.9(3) . . ?
C12 C13 C14 120.2(4) . . ?
C12 C13 H13 119.9 . . ?
C14 C13 H13 119.9 . . ?
C13 C14 C15 119.7(4) . . ?
C13 C14 H14 120.2 . . ?
C15 C14 H14 120.2 . . ?
C16 C15 C14 120.3(4) . . ?
C16 C15 H15 119.9 . . ?
C14 C15 H15 119.9 . . ?
C15 C16 C17 119.8(4) . . ?
C15 C16 H16 120.1 . . ?
C17 C16 H16 120.1 . . ?
C16 C17 C12 121.1(4) . . ?
C16 C17 H17 119.4 . . ?
C12 C17 H17 119.4 . . ?
C19 C18 C23 119.5(3) . . ?
C19 C18 P2 123.7(3) . . ?
C23 C18 P2 116.7(3) . . ?
C18 C19 C20 119.8(3) . . ?
C18 C19 H19 120.1 . . ?
C20 C19 H19 120.1 . . ?
C21 C20 C19 120.5(4) . . ?
C21 C20 H20 119.8 . . ?
C19 C20 H20 119.8 . . ?
C20 C21 C22 119.6(4) . . ?
C20 C21 H21 120.2 . . ?
C22 C21 H21 120.2 . . ?
C21 C22 C23 120.5(4) . . ?
C21 C22 H22 119.8 . . ?
C23 C22 H22 119.8 . . ?
C22 C23 C18 120.1(4) . . ?
C22 C23 H23 119.9 . . ?
C18 C23 H23 119.9 . . ?
C25 C24 C29 120.4(3) . . ?
C25 C24 P2 121.7(3) . . ?
C29 C24 P2 117.9(3) . . ?
C24 C25 C26 119.7(3) . . ?
C24 C25 H25 120.2 . . ?
C26 C25 H25 120.2 . . ?
C27 C26 C25 120.1(3) . . ?
C27 C26 H26 120.0 . . ?
C25 C26 H26 120.0 . . ?
C28 C27 C26 120.2(3) . . ?
C28 C27 H27 119.9 . . ?
C26 C27 H27 119.9 . . ?
C27 C28 C29 120.3(3) . . ?
C27 C28 H28 119.9 . . ?
C29 C28 H28 119.9 . . ?
C28 C29 C24 119.4(3) . . ?
C28 C29 H29 120.3 . . ?
C24 C29 H29 120.3 . . ?
P2 N1 P3 130.61(19) . . ?
C2 O2 P3 120.2(3) . . ?
C4 O3 P3 121.9(4) . . ?
C12 P1 C6 102.62(15) . . ?
C12 P1 C1 105.01(15) . . ?
C6 P1 C1 103.29(15) . . ?
C12 P1 Pd1 121.57(11) . . ?
C6 P1 Pd1 104.93(10) . . ?
C1 P1 Pd1 116.98(11) . . ?
N1 P2 C24 106.92(16) . . ?
N1 P2 C18 112.29(15) . . ?
C24 P2 C18 106.75(15) . . ?
N1 P2 C1 113.54(15) . . ?
C24 P2 C1 111.20(15) . . ?
C18 P2 C1 106.00(15) . . ?
O1 P3 O2 114.49(16) . . ?
O1 P3 O3 112.37(16) . . ?
O2 P3 O3 97.32(15) . . ?
O1 P3 N1 116.63(15) . . ?
O2 P3 N1 105.42(16) . . ?
O3 P3 N1 108.71(16) . . ?
Cl1 Pd1 Cl1 180.00(4) 2_575 . ?
Cl1 Pd1 P1 90.41(3) 2_575 2_575 ?
Cl1 Pd1 P1 89.59(3) . 2_575 ?
Cl1 Pd1 P1 89.59(3) 2_575 . ?
Cl1 Pd1 P1 90.41(3) . . ?
P1 Pd1 P1 180.00(4) 2_575 . ?

loop_
_geom_bond_atom_site_label_1
_geom_bond_atom_site_label_2
_geom_bond_distance
_geom_bond_site_symmetry_2
_geom_bond_publ_flag
C1 P2 1.829(3) . ?
C1 P1 1.836(3) . ?
C1 H1A 0.9900 . ?
C1 H1B 0.9900 . ?
C2 C3 1.428(8) . ?
C2 O2 1.440(5) . ?
C2 H2A 0.9900 . ?
C2 H2B 0.9900 . ?
C3 H3A 0.9800 . ?
C3 H3B 0.9800 . ?
C3 H3C 0.9800 . ?
C4 C5 1.353(9) . ?
C4 O3 1.390(7) . ?
C4 H4A 0.9900 . ?
C4 H4B 0.9900 . ?
C5 H5A 0.9800 . ?
C5 H5B 0.9800 . ?
C5 H5C 0.9800 . ?
C6 C7 1.385(5) . ?
C6 C11 1.397(5) . ?
C6 P1 1.834(3) . ?
C7 C8 1.403(5) . ?
C7 H7 0.9500 . ?
C8 C9 1.377(6) . ?
C8 H8 0.9500 . ?
C9 C10 1.374(6) . ?
C9 H9 0.9500 . ?
C10 C11 1.384(5) . ?
C10 H10 0.9500 . ?
C11 H11 0.9500 . ?
C12 C13 1.380(5) . ?
C12 C17 1.401(5) . ?
C12 P1 1.826(3) . ?
C13 C14 1.393(5) . ?
C13 H13 0.9500 . ?
C14 C15 1.401(6) . ?
C14 H14 0.9500 . ?
C15 C16 1.367(6) . ?
C15 H15 0.9500 . ?
C16 C17 1.377(5) . ?
C16 H16 0.9500 . ?
C17 H17 0.9500 . ?
C18 C19 1.386(5) . ?
C18 C23 1.393(5) . ?
C18 P2 1.813(3) . ?
C19 C20 1.396(5) . ?
C19 H19 0.9500 . ?
C20 C21 1.379(6) . ?
C20 H20 0.9500 . ?
C21 C22 1.382(6) . ?
C21 H21 0.9500 . ?
C22 C23 1.386(6) . ?
C22 H22 0.9500 . ?
C23 H23 0.9500 . ?
C24 C25 1.386(5) . ?
C24 C29 1.392(5) . ?
C24 P2 1.807(3) . ?
C25 C26 1.388(5) . ?
C25 H25 0.9500 . ?
C26 C27 1.384(5) . ?
C26 H26 0.9500 . ?
C27 C28 1.381(6) . ?
C27 H27 0.9500 . ?
C28 C29 1.388(5) . ?
C28 H28 0.9500 . ?
C29 H29 0.9500 . ?
Cl1 Pd1 2.2969(8) . ?
N1 P2 1.567(3) . ?
N1 P3 1.602(3) . ?
O1 P3 1.477(3) . ?
O2 P3 1.579(3) . ?
O3 P3 1.585(3) . ?
P1 Pd1 2.3446(8) . ?
Pd1 Cl1 2.2969(8) 2_575 ?
Pd1 P1 2.3446(8) 2_575 ?

loop_
_geom_torsion_atom_site_label_1
_geom_torsion_atom_site_label_2
_geom_torsion_atom_site_label_3
_geom_torsion_atom_site_label_4
_geom_torsion
_geom_torsion_site_symmetry_1
_geom_torsion_site_symmetry_2
_geom_torsion_site_symmetry_3
_geom_torsion_site_symmetry_4
_geom_torsion_publ_flag
C11 C6 C7 C8 1.4(5) . . . . ?
P1 C6 C7 C8 -178.7(3) . . . . ?
C6 C7 C8 C9 -0.2(5) . . . . ?
C7 C8 C9 C10 -0.5(6) . . . . ?
C8 C9 C10 C11 0.2(6) . . . . ?
C9 C10 C11 C6 1.0(6) . . . . ?
C7 C6 C11 C10 -1.7(5) . . . . ?
P1 C6 C11 C10 178.3(3) . . . . ?
C17 C12 C13 C14 0.7(5) . . . . ?
P1 C12 C13 C14 -179.3(3) . . . . ?
C12 C13 C14 C15 0.5(6) . . . . ?
C13 C14 C15 C16 -0.8(6) . . . . ?
C14 C15 C16 C17 -0.1(6) . . . . ?
C15 C16 C17 C12 1.3(6) . . . . ?
C13 C12 C17 C16 -1.6(5) . . . . ?
P1 C12 C17 C16 178.4(3) . . . . ?
C23 C18 C19 C20 -1.8(5) . . . . ?
P2 C18 C19 C20 -177.0(3) . . . . ?
C18 C19 C20 C21 2.1(6) . . . . ?
C19 C20 C21 C22 -1.3(6) . . . . ?
C20 C21 C22 C23 0.3(6) . . . . ?
C21 C22 C23 C18 -0.1(6) . . . . ?
C19 C18 C23 C22 0.8(6) . . . . ?
P2 C18 C23 C22 176.3(3) . . . . ?
C29 C24 C25 C26 1.4(5) . . . . ?
P2 C24 C25 C26 -179.2(3) . . . . ?
C24 C25 C26 C27 -1.9(6) . . . . ?
C25 C26 C27 C28 0.8(6) . . . . ?
C26 C27 C28 C29 0.7(6) . . . . ?
C27 C28 C29 C24 -1.1(6) . . . . ?
C25 C24 C29 C28 0.1(5) . . . . ?
P2 C24 C29 C28 -179.3(3) . . . . ?
C3 C2 O2 P3 143.5(6) . . . . ?
C5 C4 O3 P3 -173.9(7) . . . . ?
C13 C12 P1 C6 148.0(3) . . . . ?
C17 C12 P1 C6 -32.0(3) . . . . ?
C13 C12 P1 C1 -104.3(3) . . . . ?
C17 C12 P1 C1 75.7(3) . . . . ?
C13 C12 P1 Pd1 31.4(3) . . . . ?
C17 C12 P1 Pd1 -148.6(2) . . . . ?
C7 C6 P1 C12 123.2(3) . . . . ?
C11 C6 P1 C12 -56.9(3) . . . . ?
C7 C6 P1 C1 14.2(3) . . . . ?
C11 C6 P1 C1 -165.9(3) . . . . ?
C7 C6 P1 Pd1 -108.9(3) . . . . ?
C11 C6 P1 Pd1 71.1(3) . . . . ?
P2 C1 P1 C12 53.1(2) . . . . ?
P2 C1 P1 C6 160.32(19) . . . . ?
P2 C1 P1 Pd1 -85.0(2) . . . . ?
P3 N1 P2 C24 -165.5(2) . . . . ?
P3 N1 P2 C18 77.8(3) . . . . ?
P3 N1 P2 C1 -42.4(3) . . . . ?
C25 C24 P2 N1 178.8(3) . . . . ?
C29 C24 P2 N1 -1.8(3) . . . . ?
C25 C24 P2 C18 -60.8(3) . . . . ?
C29 C24 P2 C18 118.5(3) . . . . ?
C25 C24 P2 C1 54.4(3) . . . . ?
C29 C24 P2 C1 -126.3(3) . . . . ?
C19 C18 P2 N1 -160.6(3) . . . . ?
C23 C18 P2 N1 24.1(3) . . . . ?
C19 C18 P2 C24 82.6(3) . . . . ?
C23 C18 P2 C24 -92.7(3) . . . . ?
C19 C18 P2 C1 -36.1(3) . . . . ?
C23 C18 P2 C1 148.6(3) . . . . ?
P1 C1 P2 N1 -101.8(2) . . . . ?
P1 C1 P2 C24 18.8(3) . . . . ?
P1 C1 P2 C18 134.4(2) . . . . ?
C2 O2 P3 O1 74.7(4) . . . . ?
C2 O2 P3 O3 -166.6(3) . . . . ?
C2 O2 P3 N1 -54.9(4) . . . . ?
C4 O3 P3 O1 -19.5(6) . . . . ?
C4 O3 P3 O2 -139.8(6) . . . . ?
C4 O3 P3 N1 111.2(6) . . . . ?
P2 N1 P3 O1 31.6(3) . . . . ?
P2 N1 P3 O2 159.9(2) . . . . ?
P2 N1 P3 O3 -96.7(3) . . . . ?
C12 P1 Pd1 Cl1 -158.65(12) . . . 2_575 ?
C6 P1 Pd1 Cl1 85.93(12) . . . 2_575 ?
C1 P1 Pd1 Cl1 -27.81(12) . . . 2_575 ?
C12 P1 Pd1 Cl1 21.35(12) . . . . ?
C6 P1 Pd1 Cl1 -94.07(12) . . . . ?
C1 P1 Pd1 Cl1 152.19(12) . . . . ?
C12 P1 Pd1 P1 40(100) . . . 2_575 ?
C6 P1 Pd1 P1 -76(100) . . . 2_575 ?
C1 P1 Pd1 P1 171(100) . . . 2_575 ?
